data_9010501
loop_
_publ_author_name
'Ori, S.'
'Quartieri, S.'
'Vezzalini, G.'
'Dmitriev, V.'

_publ_section_title
;
 Pressure-induced over-hydration and water ordering in gismondine:
 a synchrotron powder diffraction study
 Note: pressure = 0 after decompression
;
_journal_name_full 'American Mineralogist'
_journal_page_first 1393
_journal_page_last 1403
_journal_paper_doi 10.2138/am.2008.2838
_journal_volume 93
_journal_year 2008
_chemical_compound_source 'Ballyclare, Ireland'
_chemical_formula_sum 'Al2 Ca H12.64 O12.95 Si2'
_chemical_name_mineral Gismondine
_space_group_IT_number 14
_symmetry_space_group_name_Hall '-P 2ybc'
_symmetry_space_group_name_H-M 'P 1 21/c 1'
_cell_angle_alpha 90
_cell_angle_beta 92.369
_cell_angle_gamma 90
_cell_formula_units_Z 4
_cell_length_a 10.0264
_cell_length_b 10.6094
_cell_length_c 9.8377
_cell_volume 1045.582
_database_code_amcsd 0004634
_exptl_crystal_density_diffrn 2.351
_cod_original_formula_sum 'Ca Al2 Si2 O12.95 H12.64'
_cod_database_code 9010501

loop_
_space_group_symop_operation_xyz
x,y,z
x,1/2-y,1/2+z
-x,1/2+y,1/2-z
-x,-y,-z

loop_
_atom_site_label
_atom_site_fract_x
_atom_site_fract_y
_atom_site_fract_z
_atom_site_occupancy
_atom_site_U_iso_or_equiv
_atom_site_type_symbol
_atom_site_attached_hydrogens
Ca 0.71640 0.07930 0.35600 1.00000 0.07100 Ca 0
All 0.09400 0.11200 0.16600 1.00000 0.02500 Al 0
Al2 0.59300 0.86600 0.14800 1.00000 0.02500 Al 0
Sil 0.41200 0.10800 0.18100 1.00000 0.02500 Si 0
Si2 0.90900 0.86900 0.16000 1.00000 0.02500 Si 0
O1 0.07700 0.16800 0.99900 1.00000 0.01300 O 0
O2 0.26100 0.06200 0.21200 1.00000 0.01300 O 0
O3 0.43500 0.15700 0.02700 1.00000 0.01300 O 0
O4 0.24300 0.40600 0.30300 1.00000 0.01300 O 0
O5 0.00600 0.98200 0.21500 1.00000 0.01300 O 0
O6 0.04800 0.24400 0.25400 1.00000 0.01300 O 0
O7 0.45900 0.23100 0.26900 1.00000 0.01300 O 0
O8 0.50500 0.98800 0.22200 1.00000 0.01300 O 0
Watl 0.24800 0.11000 0.50200 1.00000 0.03500 O 2
Wat2 0.58500 0.11700 0.55200 1.00000 0.03500 O 2
Wat3 0.91100 0.12000 0.49200 1.00000 0.03500 O 2
Wat4 0.80200 0.26800 0.24600 0.44000 0.03500 O 2
Wat5 0.74900 0.29400 0.39200 0.56000 0.03500 O 2
Wat6 0.75400 0.11000 0.01000 0.16000 0.03500 O 2
Wat7 0.75000 0.19400 0.16800 0.79000 0.03500 O 2

loop_
_cod_changelog_entry_id
_cod_changelog_entry_author
_cod_changelog_entry_date
_cod_changelog_entry_text
1
;cod-tools version 3.8.0
Id: cif_guess_AMCSD_atom_types 9581 2023-05-17 12:35:41Z saulius
;
2023-05-18T11:41:02+03:00
;Derived atom types and hydrogen counts
from atom names that follow the AMCSD naming convention
(Wat == water, O-H == hydroxyl).
;

loop_
_cod_related_entry_id
_cod_related_entry_database
_cod_related_entry_code
1 AMCSD 0004634
